data_1535194
loop_
_publ_author_name
'Berdonosov, P.S.'
'Schmidt, P.'
'Dolgikh, V.A.'
'Dityat'yev, O.A.'
'Lightfoot, P.'
'Ruck, M.'

_publ_section_title
;
 Nd2 (Se O3)2 (Se O4) . H2 O - a mixed-valence compound aontaining
 selenium in the oxidation states +IV and +VI
;
_journal_name_full 'Zeitschrift fuer Anorganische und Allgemeine Chemie'
_journal_page_first 1395
_journal_page_last 1400
_journal_volume 630
_journal_year 2004
_chemical_formula_sum 'H4 Nd2 O12 Se3'
_chemical_name_systematic 'Nd2 (Se O3)2 (Se O4) (H2 O)2'
_space_group_IT_number 15
_symmetry_space_group_name_Hall '-C 2yc'
_symmetry_space_group_name_H-M 'C 1 2/c 1'
_cell_angle_alpha 90
_cell_angle_beta 104.276
_cell_angle_gamma 90
_cell_formula_units_Z 4
_cell_length_a 12.276
_cell_length_b 7.0783
_cell_length_c 13.329
_cell_volume 1122.433
_citation_journal_id_ASTM ZAACAB
_cod_data_source_file Berdonosov_ZAACAB_2004_1532.cif
_cod_data_source_block H4Nd2O12Se3
_cod_database_code 1535194

loop_
_symmetry_equiv_pos_as_xyz
x,y,z
-x,y,-z+1/2
-x,-y,-z
x,-y,z-1/2
x+1/2,y+1/2,z
-x+1/2,y+1/2,-z+1/2
-x+1/2,-y+1/2,-z
x+1/2,-y+1/2,z-1/2

loop_
_atom_site_label
_atom_site_type_symbol
_atom_site_fract_x
_atom_site_fract_y
_atom_site_fract_z
_atom_site_occupancy
_atom_site_U_iso_or_equiv
H2 H+1 -0.005 0.234 0.344 1 0.0
O1 O-2 0.68548 -0.4978 0.49548 1 0.0
O6 O-2 0.9879 0.1766 0.3787 1 0.0
O5 O-2 0.60107 0.0143 0.30947 1 0.0
Se3 Se+6 0.5 -0.1565 0.25 0.04 0.0
Nd1 Nd+3 0.804467 0.00873 0.324754 1 0.0
O3 O-2 0.73476 -0.3127 0.34219 1 0.0
O4 O-2 0.46009 0.2876 0.335 1 0.0
O2 O-2 0.75599 -0.6633 0.34427 1 0.0
Se1 Se+4 0.787188 -0.48388 0.431566 1 0.0
H1 H+1 0.048 0.111 0.407 1 0.0
Se2 Se+6 0.5 0.15675 0.25 0.962 0.0
